data_4036054
loop_
_publ_author_name
'Garcia, Rosalva C.'
'Pech, Matthew J.'
'Sommer, Roger D.'
'Gorman, Christopher B.'

_publ_section_title
;
 Synthesis of 5,12-Diazapentacenes and Their Properties.
;
_journal_name_full 'The Journal of organic chemistry'
_journal_paper_doi 10.1021/acs.joc.9b01628
_journal_year 2019
_chemical_formula_moiety 'C20 H14 N4'
_chemical_formula_sum 'C20 H14 N4'
_chemical_formula_weight 310.35
_chemical_name_common RCG-0191a-6
_space_group_crystal_system monoclinic
_space_group_IT_number 14
_space_group_name_Hall '-P 2yn'
_space_group_name_H-M_alt 'P 1 21/n 1'
_atom_sites_solution_hydrogens mixed
_cell_angle_alpha 90
_cell_angle_beta 100.262(2)
_cell_angle_gamma 90
_cell_formula_units_Z 4
_cell_length_a 10.4305(7)
_cell_length_b 8.8050(6)
_cell_length_c 17.1263(11)
_cell_measurement_reflns_used 115
_cell_measurement_temperature 100.(2)
_cell_measurement_theta_max 26.4135
_cell_measurement_theta_min 2.1226
_cell_volume 1547.73(18)
_computing_cell_refinement 'APEX3 v2017.3-0 (Bruker AXS)'
_computing_data_collection 'Bruker Instrument Service v2013.12.0.0'
_computing_data_reduction 'SAINT V8.38A (Bruker AXS Inc., 2017)'
_computing_molecular_graphics 'shelXle (C.B. Huebschle, rev 833)'
_computing_structure_refinement 'SHELXL-2016/6 (Sheldrick, 2016)'
_diffrn_ambient_temperature 100.(2)
_diffrn_detector_area_resol_mean 8.3333
_diffrn_measured_fraction_theta_full 0.997
_diffrn_measured_fraction_theta_max 0.997
_diffrn_measurement_device_type 'Bruker-Nonius X8 Kappa APEX II'
_diffrn_measurement_method 'phi and omega scans'
_diffrn_radiation_monochromator graphite
_diffrn_radiation_type MoK\a
_diffrn_radiation_wavelength 0.71073
_diffrn_reflns_av_R_equivalents 0.0434
_diffrn_reflns_av_unetI/netI 0.0328
_diffrn_reflns_limit_h_max 13
_diffrn_reflns_limit_h_min -13
_diffrn_reflns_limit_k_max 11
_diffrn_reflns_limit_k_min -11
_diffrn_reflns_limit_l_max 22
_diffrn_reflns_limit_l_min -22
_diffrn_reflns_number 22855
_diffrn_reflns_theta_full 28.32
_diffrn_reflns_theta_max 28.32
_diffrn_reflns_theta_min 2.13
_diffrn_source 'fine-focus sealed tube'
_exptl_absorpt_coefficient_mu 0.082
_exptl_absorpt_correction_T_max 0.99
_exptl_absorpt_correction_T_min 0.91
_exptl_absorpt_correction_type multi-scan
_exptl_absorpt_process_details
;
SADABS-2016/2 - Bruker AXS area detector scaling and absorption correction
;
_exptl_crystal_colour orange
_exptl_crystal_density_diffrn 1.332
_exptl_crystal_density_method 'not measured'
_exptl_crystal_description rod
_exptl_crystal_F_000 648
_exptl_crystal_size_max 0.219
_exptl_crystal_size_mid 0.104
_exptl_crystal_size_min 0.085
_refine_diff_density_max 0.275
_refine_diff_density_min -0.259
_refine_ls_extinction_method none
_refine_ls_goodness_of_fit_ref 1.030
_refine_ls_hydrogen_treatment mixed
_refine_ls_matrix_type full
_refine_ls_number_parameters 225
_refine_ls_number_reflns 3845
_refine_ls_number_restraints 0
_refine_ls_restrained_S_all 1.030
_refine_ls_R_factor_all 0.0627
_refine_ls_R_factor_gt 0.0407
_refine_ls_shift/su_max 0.000
_refine_ls_shift/su_mean 0.000
_refine_ls_structure_factor_coef Fsqd
_refine_ls_weighting_details 'w=1/[\s^2^(Fo^2^)+(0.0383P)^2^+0.5986P] where P=(Fo^2^+2Fc^2^)/3'
_refine_ls_weighting_scheme calc
_refine_ls_wR_factor_gt 0.0878
_refine_ls_wR_factor_ref 0.0974
_reflns_number_gt 2917
_reflns_number_total 3845
_reflns_threshold_expression 'I > 2\s(I)'
_cod_data_source_file jo9b01628_si_002.cif
_cod_data_source_block rds772
_cod_depositor_comments
;
The following automatic conversions were performed:

data item '_exptl_absorpt_correction_type' value 'Multi-Scan' was
changed to 'multi-scan' in accordance with the
/home/data/users/saulius/crontab/automatic-downloads/rss-feeds/ACS/lib/dictionaries/cif_core.dic
dictionary named 'cif_core.dic' version 2.4.2 last updated on
2011-04-26.

Automatic conversion script
Id: cif_fix_values 6909 2019-04-08 15:41:33Z antanas 
;
_cod_database_code 4036054

loop_
_space_group_symop_operation_xyz
'x, y, z'
'-x+1/2, y+1/2, -z+1/2'
'-x, -y, -z'
'x-1/2, -y-1/2, z-1/2'

loop_
_atom_site_type_symbol
_atom_site_label
_atom_site_fract_x
_atom_site_fract_y
_atom_site_fract_z
_atom_site_U_iso_or_equiv
_atom_site_adp_type
_atom_site_calc_flag
_atom_site_refinement_flags_adp
_atom_site_refinement_flags_posn
_atom_site_occupancy
N N1 0.25603(12) -0.22581(12) 0.56598(7) 0.0174(2) Uani d . . 1
H H1 0.2483(16) -0.312(2) 0.5420(10) 0.031(5) Uiso d . . 1
N N2 0.43695(11) -0.39125(12) 0.43327(6) 0.0177(2) Uani d . . 1
N N3 0.36055(11) 0.26692(12) 0.37643(6) 0.0163(2) Uani d . . 1
H H3 0.3802(15) 0.3549(19) 0.4010(9) 0.024(4) Uiso d . . 1
N N4 0.19931(12) 0.43723(13) 0.51583(7) 0.0200(3) Uani d . . 1
C C1 0.25053(12) 0.04670(14) 0.53803(7) 0.0139(3) Uani d . . 1
H H1A 0.209175 0.067281 0.58203 0.017 Uiso calc U R 1
C C2 0.28600(12) -0.10189(14) 0.52318(7) 0.0132(3) Uani d . . 1
C C3 0.20600(13) -0.21723(13) 0.63762(7) 0.0143(3) Uani d . . 1
C C4 0.27446(13) -0.13971(14) 0.70269(8) 0.0168(3) Uani d . . 1
H H4 0.352357 -0.087045 0.698305 0.02 Uiso calc U R 1
C C5 0.22893(14) -0.13937(15) 0.77391(8) 0.0200(3) Uani d . . 1
H H5 0.275308 -0.085596 0.818188 0.024 Uiso calc U R 1
C C6 0.11619(15) -0.21702(15) 0.78079(8) 0.0226(3) Uani d . . 1
H H6 0.086119 -0.218422 0.829983 0.027 Uiso calc U R 1
C C7 0.04743(15) -0.29262(16) 0.71578(9) 0.0252(3) Uani d . . 1
H H7 -0.030662 -0.344684 0.720347 0.03 Uiso calc U R 1
C C8 0.09152(14) -0.29312(15) 0.64384(8) 0.0200(3) Uani d . . 1
H H8 0.043769 -0.344918 0.599304 0.024 Uiso calc U R 1
C C9 0.40020(12) -0.27204(14) 0.44480(7) 0.0130(3) Uani d . . 1
C C10 0.35380(12) -0.12274(13) 0.45962(7) 0.0124(2) Uani d . . 1
C C11 0.37909(12) -0.00402(14) 0.41107(7) 0.0136(3) Uani d . . 1
H H11 0.424735 -0.023728 0.368841 0.016 Uiso calc U R 1
C C12 0.33860(12) 0.14318(14) 0.42337(7) 0.0133(3) Uani d . . 1
C C13 0.27533(12) 0.16542(13) 0.48872(7) 0.0130(3) Uani d . . 1
C C14 0.23298(13) 0.31657(14) 0.50457(7) 0.0143(3) Uani d . . 1
C C15 0.38481(12) 0.25831(14) 0.29838(7) 0.0140(3) Uani d . . 1
C C16 0.33566(13) 0.14212(14) 0.24596(8) 0.0168(3) Uani d . . 1
H H16 0.282007 0.065322 0.262146 0.02 Uiso calc U R 1
C C17 0.36545(13) 0.13922(15) 0.17019(8) 0.0185(3) Uani d . . 1
H H17 0.335628 0.057011 0.135795 0.022 Uiso calc U R 1
C C18 0.43787(13) 0.25399(16) 0.14378(8) 0.0197(3) Uani d . . 1
H H18 0.457672 0.250951 0.091769 0.024 Uiso calc U R 1
C C19 0.48103(13) 0.37349(16) 0.19451(8) 0.0191(3) Uani d . . 1
H H19 0.527689 0.455006 0.176357 0.023 Uiso calc U R 1
C C20 0.45658(13) 0.37490(14) 0.27160(8) 0.0166(3) Uani d . . 1
H H20 0.488928 0.455728 0.306323 0.02 Uiso calc U R 1

loop_
_atom_site_aniso_label
_atom_site_aniso_U_11
_atom_site_aniso_U_22
_atom_site_aniso_U_33
_atom_site_aniso_U_12
_atom_site_aniso_U_13
_atom_site_aniso_U_23
N1 0.0310(7) 0.0076(5) 0.0165(6) -0.0012(5) 0.0120(5) -0.0012(4)
N2 0.0234(6) 0.0142(5) 0.0166(6) 0.0013(5) 0.0065(5) -0.0002(4)
N3 0.0270(6) 0.0082(5) 0.0159(6) -0.0031(4) 0.0096(5) -0.0019(4)
N4 0.0292(7) 0.0136(5) 0.0191(6) 0.0020(5) 0.0091(5) 0.0003(4)
C1 0.0170(6) 0.0121(6) 0.0135(6) -0.0001(5) 0.0056(5) -0.0014(5)
C2 0.0161(6) 0.0107(6) 0.0126(6) -0.0011(5) 0.0023(5) 0.0000(5)
C3 0.0205(6) 0.0082(5) 0.0154(6) 0.0037(5) 0.0065(5) 0.0021(5)
C4 0.0168(6) 0.0157(6) 0.0185(7) 0.0020(5) 0.0048(5) 0.0002(5)
C5 0.0262(7) 0.0189(7) 0.0148(6) 0.0069(6) 0.0034(5) 0.0001(5)
C6 0.0359(8) 0.0148(6) 0.0215(7) 0.0077(6) 0.0173(6) 0.0043(5)
C7 0.0290(8) 0.0159(7) 0.0358(9) -0.0037(6) 0.0194(7) 0.0001(6)
C8 0.0237(7) 0.0133(6) 0.0240(7) -0.0032(5) 0.0074(6) -0.0033(5)
C9 0.0148(6) 0.0138(6) 0.0112(6) -0.0019(5) 0.0047(5) -0.0003(5)
C10 0.0139(6) 0.0095(6) 0.0137(6) 0.0000(5) 0.0018(5) -0.0018(5)
C11 0.0153(6) 0.0134(6) 0.0129(6) -0.0006(5) 0.0045(5) -0.0022(5)
C12 0.0156(6) 0.0110(6) 0.0135(6) -0.0019(5) 0.0036(5) 0.0003(5)
C13 0.0148(6) 0.0094(6) 0.0148(6) 0.0001(5) 0.0027(5) -0.0019(5)
C14 0.0184(6) 0.0138(6) 0.0115(6) -0.0014(5) 0.0049(5) 0.0011(5)
C15 0.0167(6) 0.0112(6) 0.0147(6) 0.0032(5) 0.0043(5) 0.0012(5)
C16 0.0188(6) 0.0124(6) 0.0185(6) -0.0009(5) 0.0012(5) 0.0019(5)
C17 0.0215(7) 0.0155(6) 0.0164(6) 0.0036(5) -0.0023(5) -0.0032(5)
C18 0.0215(7) 0.0251(7) 0.0129(6) 0.0057(6) 0.0039(5) 0.0009(5)
C19 0.0203(7) 0.0190(7) 0.0198(7) -0.0014(5) 0.0084(5) 0.0023(5)
C20 0.0208(7) 0.0120(6) 0.0179(6) -0.0011(5) 0.0056(5) -0.0015(5)

loop_
_atom_type_symbol
_atom_type_description
_atom_type_scat_dispersion_real
_atom_type_scat_dispersion_imag
_atom_type_scat_source
C C 0.0033 0.0016 'International Tables Vol C Tables 4.2.6.8 and 6.1.1.4'
H H 0.0000 0.0000 'International Tables Vol C Tables 4.2.6.8 and 6.1.1.4'
N N 0.0061 0.0033 'International Tables Vol C Tables 4.2.6.8 and 6.1.1.4'

loop_
_geom_angle_atom_site_label_1
_geom_angle_atom_site_label_2
_geom_angle_atom_site_label_3
_geom_angle
C2 N1 C3 124.75(11)
C2 N1 H1 117.1(11)
C3 N1 H1 116.2(11)
C12 N3 C15 125.50(11)
C12 N3 H3 117.1(10)
C15 N3 H3 115.6(10)
C2 C1 C13 120.52(11)
C2 C1 H1A 119.7
C13 C1 H1A 119.7
N1 C2 C1 123.48(11)
N1 C2 C10 119.89(11)
C1 C2 C10 116.62(11)
C8 C3 C4 120.03(12)
C8 C3 N1 119.64(12)
C4 C3 N1 120.25(12)
C5 C4 C3 119.93(13)
C5 C4 H4 120.0
C3 C4 H4 120.0
C6 C5 C4 120.25(13)
C6 C5 H5 119.9
C4 C5 H5 119.9
C7 C6 C5 119.75(13)
C7 C6 H6 120.1
C5 C6 H6 120.1
C6 C7 C8 120.61(13)
C6 C7 H7 119.7
C8 C7 H7 119.7
C3 C8 C7 119.42(13)
C3 C8 H8 120.3
C7 C8 H8 120.3
N2 C9 C10 179.70(14)
C11 C10 C2 122.55(11)
C11 C10 C9 118.41(11)
C2 C10 C9 119.03(11)
C10 C11 C12 121.00(11)
C10 C11 H11 119.5
C12 C11 H11 119.5
C11 C12 N3 123.67(11)
C11 C12 C13 116.56(11)
N3 C12 C13 119.75(11)
C1 C13 C12 122.62(11)
C1 C13 C14 118.72(11)
C12 C13 C14 118.65(11)
N4 C14 C13 178.83(13)
C20 C15 C16 118.98(12)
C20 C15 N3 118.09(11)
C16 C15 N3 122.88(12)
C17 C16 C15 119.79(12)
C17 C16 H16 120.1
C15 C16 H16 120.1
C18 C17 C16 121.21(12)
C18 C17 H17 119.4
C16 C17 H17 119.4
C17 C18 C19 118.94(12)
C17 C18 H18 120.5
C19 C18 H18 120.5
C18 C19 C20 120.53(12)
C18 C19 H19 119.7
C20 C19 H19 119.7
C19 C20 C15 120.41(12)
C19 C20 H20 119.8
C15 C20 H20 119.8

loop_
_geom_bond_atom_site_label_1
_geom_bond_atom_site_label_2
_geom_bond_distance
N1 C2 1.3810(16)
N1 C3 1.4183(16)
N1 H1 0.863(18)
N2 C9 1.1466(16)
N3 C12 1.3969(16)
N3 C15 1.4060(16)
N3 H3 0.888(17)
N4 C14 1.1460(16)
C1 C2 1.3953(17)
C1 C13 1.3967(17)
C1 H1A 0.95
C2 C10 1.4117(17)
C3 C8 1.3889(19)
C3 C4 1.3907(18)
C4 C5 1.3856(19)
C4 H4 0.95
C5 C6 1.383(2)
C5 H5 0.95
C6 C7 1.383(2)
C6 H6 0.95
C7 C8 1.3898(19)
C7 H7 0.95
C8 H8 0.95
C9 C10 1.4390(17)
C10 C11 1.3899(17)
C11 C12 1.3908(17)
C11 H11 0.95
C12 C13 1.4105(17)
C13 C14 1.4432(17)
C15 C20 1.3954(17)
C15 C16 1.3970(18)
C16 C17 1.3874(19)
C16 H16 0.95
C17 C18 1.3850(19)
C17 H17 0.95
C18 C19 1.3875(19)
C18 H18 0.95
C19 C20 1.3886(18)
C19 H19 0.95
C20 H20 0.95

loop_
_geom_hbond_atom_site_label_D
_geom_hbond_atom_site_label_H
_geom_hbond_atom_site_label_A
_geom_hbond_site_symmetry_A
_geom_hbond_distance_DH
_geom_hbond_distance_HA
_geom_hbond_distance_DA
_geom_hbond_angle_DHA
N1 H1 N4 1_545 0.863(18) 2.290(18) 3.1160(16) 160.5(15)
N3 H3 N2 1_565 0.888(17) 2.353(17) 3.2195(15) 165.3(14)

loop_
_geom_torsion_atom_site_label_1
_geom_torsion_atom_site_label_2
_geom_torsion_atom_site_label_3
_geom_torsion_atom_site_label_4
_geom_torsion
C3 N1 C2 C1 -11.1(2)
C3 N1 C2 C10 170.20(12)
C13 C1 C2 N1 -175.15(12)
C13 C1 C2 C10 3.58(18)
C2 N1 C3 C8 125.82(14)
C2 N1 C3 C4 -57.42(18)
C8 C3 C4 C5 0.56(19)
N1 C3 C4 C5 -176.19(12)
C3 C4 C5 C6 0.6(2)
C4 C5 C6 C7 -1.3(2)
C5 C6 C7 C8 0.9(2)
C4 C3 C8 C7 -0.96(19)
N1 C3 C8 C7 175.81(12)
C6 C7 C8 C3 0.2(2)
N1 C2 C10 C11 175.60(12)
C1 C2 C10 C11 -3.18(18)
N1 C2 C10 C9 -5.19(18)
C1 C2 C10 C9 176.03(11)
C2 C10 C11 C12 0.31(19)
C9 C10 C11 C12 -178.91(12)
C10 C11 C12 N3 -179.69(12)
C10 C11 C12 C13 2.11(18)
C15 N3 C12 C11 22.2(2)
C15 N3 C12 C13 -159.60(12)
C2 C1 C13 C12 -1.26(19)
C2 C1 C13 C14 177.87(12)
C11 C12 C13 C1 -1.66(18)
N3 C12 C13 C1 -179.94(12)
C11 C12 C13 C14 179.20(12)
N3 C12 C13 C14 0.93(18)
C12 N3 C15 C20 -153.38(12)
C12 N3 C15 C16 29.4(2)
C20 C15 C16 C17 3.96(19)
N3 C15 C16 C17 -178.84(12)
C15 C16 C17 C18 -3.3(2)
C16 C17 C18 C19 0.0(2)
C17 C18 C19 C20 2.6(2)
C18 C19 C20 C15 -1.9(2)
C16 C15 C20 C19 -1.36(19)
N3 C15 C20 C19 -178.69(12)
